data_7130444
loop_
_publ_author_name
'Liu, Wangsheng'
'Zhang, Linrui'
'Liao, Xiaoyun'
'Chen, Jiean'
'Huang, Yong'

_publ_section_title
;
 An NHC-Catalyzed [3+2] Cyclization of \b-Disubstituted Enals with Benzoyl
 Cyanides
;
_journal_name_full 'Chemical Communications'
_journal_paper_doi 10.1039/D2CC04025E
_journal_year 2022
_chemical_absolute_configuration ad
_chemical_formula_moiety 'C20 H19 N O3 S'
_chemical_formula_sum 'C20 H19 N O3 S'
_chemical_formula_weight 353.42
_space_group_crystal_system monoclinic
_space_group_IT_number 4
_space_group_name_Hall 'P 2yb'
_space_group_name_H-M_alt 'P 1 21 1'
_atom_sites_solution_hydrogens geom
_atom_sites_solution_primary dual
_audit_creation_date 2019-11-30
_audit_creation_method
;
Olex2 1.3-alpha
(compiled Nov 21 2019 18:26:39 for OlexSys, GUI svn.r6003)
;
_audit_update_record
;
2020-03-05 deposited with the CCDC.	2022-07-29 downloaded from the CCDC.
;
_cell_angle_alpha 90
_cell_angle_beta 99.485(8)
_cell_angle_gamma 90
_cell_formula_units_Z 2
_cell_length_a 7.3004(6)
_cell_length_b 7.2388(7)
_cell_length_c 16.6311(14)
_cell_measurement_reflns_used 1689
_cell_measurement_temperature 100.01(10)
_cell_measurement_theta_max 28.8280
_cell_measurement_theta_min 2.6210
_cell_volume 866.87(13)
_computing_cell_refinement 'CrysAlisPro 1.171.38.43f (Rigaku OD, 2015)'
_computing_data_collection 'CrysAlisPro 1.171.38.43f (Rigaku OD, 2015)'
_computing_data_reduction 'CrysAlisPro 1.171.38.43f (Rigaku OD, 2015)'
_computing_molecular_graphics 'Olex2 1.3-alpha (Dolomanov et al., 2009)'
_computing_publication_material 'Olex2 1.3-alpha (Dolomanov et al., 2009)'
_computing_structure_refinement 'SHELXL 2018/3 (Sheldrick, 2015)'
_computing_structure_solution 'SHELXT 2018/2 (Sheldrick, 2018)'
_diffrn_ambient_environment N~2~
_diffrn_ambient_temperature 100.01(10)
_diffrn_detector 'CCD plate'
_diffrn_detector_area_resol_mean 5.2684
_diffrn_detector_type AtlasS2
_diffrn_measured_fraction_theta_full 0.999
_diffrn_measured_fraction_theta_max 0.999
_diffrn_measurement_details
;
List of Runs (angles in degrees, time in seconds):

  # Type    Start    End  Width  t~exp~   \w     \q     \k     \f   Frames
#--------------------------------------------------------------------------
  1  \w      1.00  28.00   1.00    2.00    --  -11.27 -99.00  30.00   27
  2  \w    -22.00  85.00   1.00    2.00    --   11.59  19.00-180.00  107
  3  \w    -20.00  51.00   1.00    2.00    --   11.59 -99.00-150.00   71
;
_diffrn_measurement_device 'four-circle diffractometer'
_diffrn_measurement_device_type 'SuperNova, Dual, Cu at zero, AtlasS2'
_diffrn_measurement_method '\w scans'
_diffrn_orient_matrix_type 'CrysAlisPro convention (1999,Acta A55,543-557)'
_diffrn_orient_matrix_UB_11 -0.0886236000
_diffrn_orient_matrix_UB_12 -0.0341709000
_diffrn_orient_matrix_UB_13 -0.0175435000
_diffrn_orient_matrix_UB_21 0.0398450000
_diffrn_orient_matrix_UB_22 -0.0432685000
_diffrn_orient_matrix_UB_23 -0.0312335000
_diffrn_orient_matrix_UB_31 0.0165732000
_diffrn_orient_matrix_UB_32 -0.0808988000
_diffrn_orient_matrix_UB_33 0.0242623000
_diffrn_radiation_monochromator mirror
_diffrn_radiation_probe x-ray
_diffrn_radiation_type 'Mo K\a'
_diffrn_radiation_wavelength 0.71073
_diffrn_reflns_av_R_equivalents 0.0298
_diffrn_reflns_av_unetI/netI 0.0583
_diffrn_reflns_Laue_measured_fraction_full 0.999
_diffrn_reflns_Laue_measured_fraction_max 0.999
_diffrn_reflns_limit_h_max 8
_diffrn_reflns_limit_h_min -8
_diffrn_reflns_limit_k_max 8
_diffrn_reflns_limit_k_min -7
_diffrn_reflns_limit_l_max 19
_diffrn_reflns_limit_l_min -17
_diffrn_reflns_number 3983
_diffrn_reflns_point_group_measured_fraction_full 0.847
_diffrn_reflns_point_group_measured_fraction_max 0.847
_diffrn_reflns_theta_full 24.996
_diffrn_reflns_theta_max 24.996
_diffrn_reflns_theta_min 2.483
_diffrn_source 'micro-focus sealed X-ray tube'
_diffrn_source_type 'SuperNova (Mo) X-ray Source'
_exptl_absorpt_coefficient_mu 0.206
_exptl_absorpt_correction_T_max 1.00000
_exptl_absorpt_correction_T_min 0.79429
_exptl_absorpt_correction_type multi-scan
_exptl_absorpt_process_details
;
CrysAlisPro 1.171.38.43f (Rigaku Oxford Diffraction, 2015)
Empirical absorption correction using spherical harmonics,
 implemented in SCALE3 ABSPACK scaling algorithm.
;
_exptl_crystal_colour colourless
_exptl_crystal_colour_primary colourless
_exptl_crystal_density_diffrn 1.354
_exptl_crystal_description block
_exptl_crystal_F_000 372
_exptl_crystal_size_max 0.13
_exptl_crystal_size_mid 0.12
_exptl_crystal_size_min 0.11
_refine_diff_density_max 0.244
_refine_diff_density_min -0.246
_refine_diff_density_rms 0.050
_refine_ls_abs_structure_details
;
 Flack x determined using 764 quotients [(I+)-(I-)]/[(I+)+(I-)]
 (Parsons, Flack and Wagner, Acta Cryst. B69 (2013) 249-259).
;
_refine_ls_abs_structure_Flack 0.04(9)
_refine_ls_extinction_method none
_refine_ls_goodness_of_fit_ref 1.060
_refine_ls_hydrogen_treatment constr
_refine_ls_matrix_type full
_refine_ls_number_parameters 229
_refine_ls_number_reflns 2600
_refine_ls_number_restraints 1
_refine_ls_restrained_S_all 1.060
_refine_ls_R_factor_all 0.0497
_refine_ls_R_factor_gt 0.0422
_refine_ls_shift/su_max 0.000
_refine_ls_shift/su_mean 0.000
_refine_ls_structure_factor_coef Fsqd
_refine_ls_weighting_details 'w=1/[\s^2^(Fo^2^)+(0.0369P)^2^+0.2128P] where P=(Fo^2^+2Fc^2^)/3'
_refine_ls_weighting_scheme calc
_refine_ls_wR_factor_gt 0.0904
_refine_ls_wR_factor_ref 0.0947
_reflns_Friedel_coverage 0.560
_reflns_Friedel_fraction_full 0.665
_reflns_Friedel_fraction_max 0.665
_reflns_number_gt 2340
_reflns_number_total 2600
_reflns_threshold_expression 'I > 2\s(I)'
_cod_data_source_file d2cc04025e2.cif
_cod_data_source_block zlr
_cod_database_code 7130444
_shelx_shelxl_version_number 2018/3
_shelx_space_group_comment
;
The symmetry employed for this shelxl refinement is uniquely defined
by the following loop, which should always be used as a source of
symmetry information in preference to the above space-group names.
They are only intended as comments.
;
_reflns_odcompleteness_completeness 99.90
_reflns_odcompleteness_iscentric 1
_reflns_odcompleteness_theta 26.32
_olex2_refinement_description
;
1. Fixed Uiso
 At 1.2 times of:
  All C(H) groups, All C(H,H) groups
 At 1.5 times of:
  All C(H,H,H) groups
2.a Secondary CH2 refined with riding coordinates:
 C2(H2A,H2B)
2.b Aromatic/amide H refined with riding coordinates:
 C7(H7), C6(H6), C10(H10), C14(H14), C9(H9), C13(H13), C16(H16), C17(H17)
2.c Idealised Me refined as rotating group:
 C18(H18A,H18B,H18C), C11(H11A,H11B,H11C), C19(H19A,H19B,H19C)
;
_olex2_submission_special_instructions 'No special instructions were received'
_oxdiff_exptl_absorpt_empirical_details
;
Empirical correction (ABSPACK) includes:
- Absorption correction using spherical harmonics
- Frame scaling
;
_oxdiff_exptl_absorpt_empirical_full_max 1.282
_oxdiff_exptl_absorpt_empirical_full_min 0.764

loop_
_space_group_symop_operation_xyz
'x, y, z'
'-x, y+1/2, -z'

loop_
_atom_site_label
_atom_site_type_symbol
_atom_site_fract_x
_atom_site_fract_y
_atom_site_fract_z
_atom_site_U_iso_or_equiv
_atom_site_adp_type
_atom_site_occupancy
_atom_site_site_symmetry_order
_atom_site_calc_flag
_atom_site_refinement_flags_posn
_atom_site_refinement_flags_adp
_atom_site_refinement_flags_occupancy
_atom_site_disorder_assembly
_atom_site_disorder_group
S1 S 0.40884(14) 0.39082(16) 0.40755(6) 0.0240(3) Uani 1 1 d . . . . .
O2 O 0.0228(4) 0.4523(4) 0.84432(15) 0.0187(7) Uani 1 1 d . . . . .
O3 O 0.8370(4) 0.7083(4) 0.97785(17) 0.0198(7) Uani 1 1 d . . . . .
O1 O -0.2162(4) 0.2607(4) 0.84864(18) 0.0253(7) Uani 1 1 d . . . . .
N1 N 0.0103(5) 0.7668(6) 0.6957(2) 0.0250(9) Uani 1 1 d . . . . .
C006 C 0.0699(5) 0.6451(6) 0.7353(2) 0.0189(10) Uani 1 1 d . . . . .
C7 C 0.6226(5) 0.7269(6) 0.8488(2) 0.0201(10) Uani 1 1 d . . . . .
H7 H 0.699971 0.805699 0.825612 0.024 Uiso 1 1 calc R U . . .
C8 C 0.6746(5) 0.6648(6) 0.9280(2) 0.0173(9) Uani 1 1 d . . . . .
C15 C 0.3436(5) 0.3779(6) 0.5050(2) 0.0201(9) Uani 1 1 d . . . . .
C6 C 0.4543(6) 0.6706(6) 0.8043(3) 0.0211(10) Uani 1 1 d . . . . .
H6 H 0.420588 0.710572 0.750762 0.025 Uiso 1 1 calc R U . . .
C3 C -0.0975(6) 0.3133(6) 0.8128(2) 0.0182(9) Uani 1 1 d . . . . .
C12 C 0.2180(6) 0.3363(6) 0.6559(2) 0.0194(10) Uani 1 1 d . . . . .
C10 C 0.3882(6) 0.4966(6) 0.9183(2) 0.0191(10) Uani 1 1 d . . . . .
H10 H 0.309501 0.420491 0.942131 0.023 Uiso 1 1 calc R U . . .
C18 C 0.6575(5) 0.3884(7) 0.4305(2) 0.0240(9) Uani 1 1 d . . . . .
H18A H 0.707694 0.401082 0.380903 0.036 Uiso 1 1 calc R U . . .
H18B H 0.698406 0.273734 0.456367 0.036 Uiso 1 1 calc R U . . .
H18C H 0.699477 0.489095 0.466362 0.036 Uiso 1 1 calc R U . . .
C14 C 0.4670(5) 0.3774(7) 0.5781(2) 0.0219(9) Uani 1 1 d . . . . .
H14 H 0.593479 0.390832 0.577392 0.026 Uiso 1 1 calc R U . . .
C9 C 0.5562(6) 0.5502(6) 0.9625(2) 0.0200(10) Uani 1 1 d . . . . .
H9 H 0.590628 0.509332 1.015906 0.024 Uiso 1 1 calc R U . . .
C13 C 0.4051(6) 0.3574(6) 0.6519(2) 0.0225(10) Uani 1 1 d . . . . .
H13 H 0.490867 0.358057 0.699895 0.027 Uiso 1 1 calc R U . . .
C4 C 0.1525(6) 0.4914(6) 0.7890(2) 0.0180(9) Uani 1 1 d . . . . .
C5 C 0.3355(5) 0.5559(6) 0.8381(2) 0.0179(9) Uani 1 1 d . . . . .
C16 C 0.1553(5) 0.3619(7) 0.5084(2) 0.0235(10) Uani 1 1 d . . . . .
H16 H 0.069334 0.365079 0.460435 0.028 Uiso 1 1 calc R U . . .
C1 C 0.1531(6) 0.3076(6) 0.7375(2) 0.0190(10) Uani 1 1 d . . . . .
C11 C 0.9585(6) 0.8386(6) 0.9482(3) 0.0248(11) Uani 1 1 d . . . . .
H11A H 0.993674 0.792635 0.898793 0.037 Uiso 1 1 calc R U . . .
H11B H 1.067620 0.855603 0.988458 0.037 Uiso 1 1 calc R U . . .
H11C H 0.895541 0.954656 0.937595 0.037 Uiso 1 1 calc R U . . .
C17 C 0.0949(6) 0.3413(6) 0.5823(2) 0.0215(11) Uani 1 1 d . . . . .
H17 H -0.031755 0.330503 0.583015 0.026 Uiso 1 1 calc R U . . .
C2 C -0.0514(5) 0.2531(6) 0.7324(2) 0.0213(10) Uani 1 1 d . . . . .
H2A H -0.128607 0.316404 0.687735 0.026 Uiso 1 1 calc R U . . .
H2B H -0.067729 0.120874 0.725039 0.026 Uiso 1 1 calc R U . . .
C19 C 0.2722(6) 0.1614(6) 0.7891(3) 0.0230(10) Uani 1 1 d . . . . .
H19A H 0.264274 0.046372 0.760022 0.034 Uiso 1 1 calc R U . . .
H19B H 0.227550 0.144766 0.839817 0.034 Uiso 1 1 calc R U . . .
H19C H 0.399165 0.201743 0.799797 0.034 Uiso 1 1 calc R U . . .

loop_
_atom_site_aniso_label
_atom_site_aniso_U_11
_atom_site_aniso_U_22
_atom_site_aniso_U_33
_atom_site_aniso_U_23
_atom_site_aniso_U_13
_atom_site_aniso_U_12
S1 0.0196(5) 0.0330(7) 0.0195(5) -0.0001(5) 0.0033(4) 0.0005(5)
O2 0.0197(16) 0.0186(16) 0.0183(14) -0.0022(13) 0.0049(12) -0.0020(12)
O3 0.0162(15) 0.0192(17) 0.0229(15) -0.0004(13) 0.0005(12) -0.0041(12)
O1 0.0203(16) 0.0263(18) 0.0306(17) 0.0012(14) 0.0076(13) -0.0014(13)
N1 0.022(2) 0.026(2) 0.027(2) 0.0012(19) 0.0015(16) 0.0035(17)
C006 0.013(2) 0.024(3) 0.020(2) -0.004(2) 0.0033(18) -0.0009(19)
C7 0.018(2) 0.017(2) 0.026(2) -0.003(2) 0.0046(18) -0.0020(18)
C8 0.014(2) 0.017(2) 0.020(2) -0.0037(19) 0.0010(17) 0.0003(18)
C15 0.021(2) 0.018(2) 0.021(2) -0.002(2) 0.0029(16) 0.002(2)
C6 0.023(2) 0.024(3) 0.016(2) -0.001(2) 0.0017(18) 0.005(2)
C3 0.015(2) 0.019(2) 0.020(2) 0.0027(19) 0.0000(17) 0.0031(17)
C12 0.022(2) 0.016(2) 0.020(2) -0.0038(19) 0.0022(17) -0.0008(18)
C10 0.018(2) 0.017(2) 0.022(2) 0.0003(19) 0.0048(18) -0.0040(18)
C18 0.017(2) 0.032(3) 0.023(2) 0.000(2) 0.0045(16) 0.000(2)
C14 0.015(2) 0.026(2) 0.025(2) -0.006(2) 0.0036(16) 0.001(2)
C9 0.022(2) 0.020(3) 0.017(2) 0.0017(19) -0.0003(18) 0.0008(19)
C13 0.021(2) 0.027(3) 0.018(2) -0.004(2) -0.0017(17) 0.001(2)
C4 0.016(2) 0.018(2) 0.021(2) 0.0020(19) 0.0050(17) 0.0006(18)
C5 0.018(2) 0.015(2) 0.021(2) -0.0063(19) 0.0037(17) 0.0008(19)
C16 0.017(2) 0.033(3) 0.019(2) -0.005(2) -0.0015(16) 0.004(2)
C1 0.016(2) 0.018(2) 0.022(2) -0.0008(19) 0.0005(18) 0.0018(17)
C11 0.022(2) 0.022(3) 0.030(2) -0.001(2) 0.0017(19) -0.0060(19)
C17 0.013(2) 0.027(3) 0.024(2) 0.001(2) 0.0015(17) 0.0028(19)
C2 0.019(2) 0.020(2) 0.025(2) 0.002(2) 0.0017(18) -0.0057(19)
C19 0.023(2) 0.019(2) 0.027(2) 0.001(2) 0.0045(19) 0.0031(19)

loop_
_atom_type_symbol
_atom_type_description
_atom_type_scat_dispersion_real
_atom_type_scat_dispersion_imag
_atom_type_scat_source
C C 0.0033 0.0016 'International Tables Vol C Tables 4.2.6.8 and 6.1.1.4'
H H 0.0000 0.0000 'International Tables Vol C Tables 4.2.6.8 and 6.1.1.4'
N N 0.0061 0.0033 'International Tables Vol C Tables 4.2.6.8 and 6.1.1.4'
O O 0.0106 0.0060 'International Tables Vol C Tables 4.2.6.8 and 6.1.1.4'
S S 0.1246 0.1234 'International Tables Vol C Tables 4.2.6.8 and 6.1.1.4'

loop_
_geom_angle_atom_site_label_1
_geom_angle_atom_site_label_2
_geom_angle_atom_site_label_3
_geom_angle
_geom_angle_site_symmetry_1
_geom_angle_site_symmetry_3
_geom_angle_publ_flag
C15 S1 C18 102.78(19) . . ?
C3 O2 C4 110.0(3) . . ?
C8 O3 C11 117.8(3) . . ?
N1 C006 C4 177.7(5) . . ?
C8 C7 H7 120.3 . . ?
C8 C7 C6 119.5(4) . . ?
C6 C7 H7 120.3 . . ?
O3 C8 C7 125.2(4) . . ?
O3 C8 C9 115.0(4) . . ?
C7 C8 C9 119.7(4) . . ?
C14 C15 S1 124.7(3) . . ?
C14 C15 C16 117.9(3) . . ?
C16 C15 S1 117.4(3) . . ?
C7 C6 H6 119.4 . . ?
C5 C6 C7 121.2(4) . . ?
C5 C6 H6 119.4 . . ?
O2 C3 C2 109.2(3) . . ?
O1 C3 O2 120.8(4) . . ?
O1 C3 C2 130.0(4) . . ?
C13 C12 C1 120.7(3) . . ?
C13 C12 C17 116.9(4) . . ?
C17 C12 C1 122.4(4) . . ?
C9 C10 H10 119.8 . . ?
C9 C10 C5 120.3(4) . . ?
C5 C10 H10 119.8 . . ?
S1 C18 H18A 109.5 . . ?
S1 C18 H18B 109.5 . . ?
S1 C18 H18C 109.5 . . ?
H18A C18 H18B 109.5 . . ?
H18A C18 H18C 109.5 . . ?
H18B C18 H18C 109.5 . . ?
C15 C14 H14 119.4 . . ?
C13 C14 C15 121.1(4) . . ?
C13 C14 H14 119.4 . . ?
C8 C9 H9 119.8 . . ?
C10 C9 C8 120.5(4) . . ?
C10 C9 H9 119.8 . . ?
C12 C13 H13 119.3 . . ?
C14 C13 C12 121.5(4) . . ?
C14 C13 H13 119.3 . . ?
O2 C4 C006 106.5(3) . . ?
O2 C4 C5 109.1(3) . . ?
O2 C4 C1 103.8(3) . . ?
C006 C4 C5 109.0(3) . . ?
C006 C4 C1 109.9(3) . . ?
C5 C4 C1 117.9(3) . . ?
C6 C5 C10 118.8(4) . . ?
C6 C5 C4 121.3(4) . . ?
C10 C5 C4 119.9(4) . . ?
C15 C16 H16 119.7 . . ?
C17 C16 C15 120.5(4) . . ?
C17 C16 H16 119.7 . . ?
C12 C1 C4 113.3(3) . . ?
C12 C1 C2 115.4(3) . . ?
C12 C1 C19 111.1(3) . . ?
C2 C1 C4 99.0(3) . . ?
C2 C1 C19 108.1(4) . . ?
C19 C1 C4 109.2(3) . . ?
O3 C11 H11A 109.5 . . ?
O3 C11 H11B 109.5 . . ?
O3 C11 H11C 109.5 . . ?
H11A C11 H11B 109.5 . . ?
H11A C11 H11C 109.5 . . ?
H11B C11 H11C 109.5 . . ?
C12 C17 H17 119.0 . . ?
C16 C17 C12 122.0(4) . . ?
C16 C17 H17 119.0 . . ?
C3 C2 C1 103.6(3) . . ?
C3 C2 H2A 111.0 . . ?
C3 C2 H2B 111.0 . . ?
C1 C2 H2A 111.0 . . ?
C1 C2 H2B 111.0 . . ?
H2A C2 H2B 109.0 . . ?
C1 C19 H19A 109.5 . . ?
C1 C19 H19B 109.5 . . ?
C1 C19 H19C 109.5 . . ?
H19A C19 H19B 109.5 . . ?
H19A C19 H19C 109.5 . . ?
H19B C19 H19C 109.5 . . ?

loop_
_geom_bond_atom_site_label_1
_geom_bond_atom_site_label_2
_geom_bond_distance
_geom_bond_site_symmetry_2
_geom_bond_publ_flag
S1 C15 1.765(4) . ?
S1 C18 1.792(4) . ?
O2 C3 1.381(5) . ?
O2 C4 1.452(5) . ?
O3 C8 1.367(5) . ?
O3 C11 1.437(5) . ?
O1 C3 1.193(5) . ?
N1 C006 1.143(5) . ?
C006 C4 1.490(6) . ?
C7 H7 0.9300 . ?
C7 C8 1.384(5) . ?
C7 C6 1.387(6) . ?
C8 C9 1.389(6) . ?
C15 C14 1.388(5) . ?
C15 C16 1.390(5) . ?
C6 H6 0.9300 . ?
C6 C5 1.385(6) . ?
C3 C2 1.496(6) . ?
C12 C13 1.387(5) . ?
C12 C1 1.525(5) . ?
C12 C17 1.394(5) . ?
C10 H10 0.9300 . ?
C10 C9 1.378(6) . ?
C10 C5 1.393(6) . ?
C18 H18A 0.9600 . ?
C18 H18B 0.9600 . ?
C18 H18C 0.9600 . ?
C14 H14 0.9300 . ?
C14 C13 1.384(5) . ?
C9 H9 0.9300 . ?
C13 H13 0.9300 . ?
C4 C5 1.520(6) . ?
C4 C1 1.583(6) . ?
C16 H16 0.9300 . ?
C16 C17 1.381(5) . ?
C1 C2 1.533(5) . ?
C1 C19 1.539(6) . ?
C11 H11A 0.9600 . ?
C11 H11B 0.9600 . ?
C11 H11C 0.9600 . ?
C17 H17 0.9300 . ?
C2 H2A 0.9700 . ?
C2 H2B 0.9700 . ?
C19 H19A 0.9600 . ?
C19 H19B 0.9600 . ?
C19 H19C 0.9600 . ?

loop_
_geom_torsion_atom_site_label_1
_geom_torsion_atom_site_label_2
_geom_torsion_atom_site_label_3
_geom_torsion_atom_site_label_4
_geom_torsion
_geom_torsion_site_symmetry_1
_geom_torsion_site_symmetry_2
_geom_torsion_site_symmetry_3
_geom_torsion_site_symmetry_4
_geom_torsion_publ_flag
S1 C15 C14 C13 -176.7(4) . . . . ?
S1 C15 C16 C17 176.6(4) . . . . ?
O2 C3 C2 C1 23.9(5) . . . . ?
O2 C4 C5 C6 -153.3(4) . . . . ?
O2 C4 C5 C10 27.9(5) . . . . ?
O2 C4 C1 C12 158.0(3) . . . . ?
O2 C4 C1 C2 35.3(4) . . . . ?
O2 C4 C1 C19 -77.5(4) . . . . ?
O3 C8 C9 C10 180.0(4) . . . . ?
O1 C3 C2 C1 -156.8(4) . . . . ?
C006 C4 C5 C6 -37.4(5) . . . . ?
C006 C4 C5 C10 143.9(4) . . . . ?
C006 C4 C1 C12 44.5(4) . . . . ?
C006 C4 C1 C2 -78.3(4) . . . . ?
C006 C4 C1 C19 168.9(3) . . . . ?
C7 C8 C9 C10 0.6(6) . . . . ?
C7 C6 C5 C10 -0.2(6) . . . . ?
C7 C6 C5 C4 -179.0(4) . . . . ?
C8 C7 C6 C5 1.2(6) . . . . ?
C15 C14 C13 C12 0.2(7) . . . . ?
C15 C16 C17 C12 0.2(7) . . . . ?
C6 C7 C8 O3 179.3(4) . . . . ?
C6 C7 C8 C9 -1.3(6) . . . . ?
C3 O2 C4 C006 93.2(4) . . . . ?
C3 O2 C4 C5 -149.3(3) . . . . ?
C3 O2 C4 C1 -22.8(4) . . . . ?
C12 C1 C2 C3 -156.3(3) . . . . ?
C18 S1 C15 C14 3.2(5) . . . . ?
C18 S1 C15 C16 -174.9(4) . . . . ?
C14 C15 C16 C17 -1.7(7) . . . . ?
C9 C10 C5 C6 -0.6(6) . . . . ?
C9 C10 C5 C4 178.2(4) . . . . ?
C13 C12 C1 C4 76.9(5) . . . . ?
C13 C12 C1 C2 -169.9(4) . . . . ?
C13 C12 C1 C19 -46.4(5) . . . . ?
C13 C12 C17 C16 1.5(6) . . . . ?
C4 O2 C3 O1 -179.6(4) . . . . ?
C4 O2 C3 C2 -0.2(4) . . . . ?
C4 C1 C2 C3 -35.0(4) . . . . ?
C5 C10 C9 C8 0.4(6) . . . . ?
C5 C4 C1 C12 -81.3(4) . . . . ?
C5 C4 C1 C2 156.0(4) . . . . ?
C5 C4 C1 C19 43.2(5) . . . . ?
C16 C15 C14 C13 1.5(7) . . . . ?
C1 C12 C13 C14 177.8(4) . . . . ?
C1 C12 C17 C16 -178.0(4) . . . . ?
C1 C4 C5 C6 88.7(5) . . . . ?
C1 C4 C5 C10 -90.0(5) . . . . ?
C11 O3 C8 C7 4.5(6) . . . . ?
C11 O3 C8 C9 -174.9(3) . . . . ?
C17 C12 C13 C14 -1.7(6) . . . . ?
C17 C12 C1 C4 -103.6(5) . . . . ?
C17 C12 C1 C2 9.6(6) . . . . ?
C17 C12 C1 C19 133.1(4) . . . . ?
C19 C1 C2 C3 78.7(4) . . . . ?
